data_1010523
loop_
_publ_author_name
'Zachariasen, W H'
'Buckley, H E'

_publ_section_title
;
The Crystal Lattice of Anhydrous Sodium Sulphite,Na~2~ S O~3~
;
_journal_coden_ASTM PHRVAO
_journal_name_full
;
Physical Review (1,1893-132,1963/141,1966-188,1969)
;
_journal_page_first 1295
_journal_page_last 1305
_journal_volume 37
_journal_year 1931
_chemical_formula_structural 'Na2 S O3'
_chemical_formula_sum 'Na2 O3 S'
_chemical_name_systematic 'Sodium sulfate(IV)'
_space_group_IT_number 147
_symmetry_cell_setting trigonal
_symmetry_Int_Tables_number 147
_symmetry_space_group_name_Hall '-P 3'
_symmetry_space_group_name_H-M 'P -3'
_cell_angle_alpha 90
_cell_angle_beta 90
_cell_angle_gamma 120
_cell_formula_units_Z 2
_cell_length_a 5.441(4)
_cell_length_b 5.441(4)
_cell_length_c 6.133(7)
_cell_volume 157.2
_cod_database_code 1010523

loop_
_symmetry_equiv_pos_as_xyz
x,y,z
-y,x-y,z
y-x,-x,z
-x,-y,-z
y,y-x,-z
x-y,x,-z

loop_
_atom_site_label
_atom_site_type_symbol
_atom_site_symmetry_multiplicity
_atom_site_Wyckoff_symbol
_atom_site_fract_x
_atom_site_fract_y
_atom_site_fract_z
_atom_site_occupancy
_atom_site_attached_hydrogens
_atom_site_calc_flag
Na1 Na1+ 1 a 0. 0. 0. 1. 0 d
Na2 Na1+ 1 b 0. 0. 0.5 1. 0 d
Na3 Na1+ 2 d 0.3333 0.6667 0.6667 1. 0 d
S1 S4+ 2 d 0.3333 0.6667 0.1667 1. 0 d
O1 O2- 6 g 0.139 0.403 0.25 1. 0 d

loop_
_atom_type_symbol
_atom_type_oxidation_number
Na1+ 1.000
S4+ 4.000
O2- -2.000
